data_4061407
loop_
_publ_author_name
'Kathryn Arthur'
'Qi L. Wang'
'Nicole A. Smythe'
'Bridget A. ONeill'
'Dawn M. Bregel'
'Werner Kaminsky'
'Karen Goldberg'
'Kenneth G. Moloy'

_publ_section_title
;
The Gem-Dialkyl Effect as a Test for Preliminary Diphosphine Chelate
Opening in a Reductive Elimination Reaction
;
_journal_name_full Organometallics
_journal_paper_doi 10.1021/om0500467
_journal_year 2005
_chemical_formula_moiety '2(C29 H32 P2 Pt), C7 H8'
_chemical_formula_sum 'C65 H72 P4 Pt2'
_chemical_formula_weight 1367.27
_space_group_IT_number 14
_symmetry_cell_setting monoclinic
_symmetry_space_group_name_Hall '-P 2ybc'
_symmetry_space_group_name_H-M 'P 1 21/c 1'
_cell_angle_alpha 90.00
_cell_angle_beta 120.5791(10)
_cell_angle_gamma 90.00
_cell_formula_units_Z 2
_cell_length_a 12.1540(2)
_cell_length_b 14.9520(3)
_cell_length_c 18.4300(3)
_cell_measurement_temperature 130(2)
_cell_volume 2883.44(9)
_diffrn_ambient_temperature 130(2)
_exptl_crystal_density_diffrn 1.575
_cod_depositor_comments
;
The following automatic conversions were performed:
'_symmetry_cell_setting' value 'Monoclinic' changed to 'monoclinic'
according to '/home/saulius/struct/CIF-dictionaries/cif_core.dic'
dictionary named 'cif_core.dic' version 2.4.1 from 2010-06-29.

Automatic conversion script
Id: cif_fix_enum 1527 2010-12-29 10:47:43Z saulius 
;
_cod_original_sg_symbol_H-M 'P 21/c'
_cod_database_code 4061407

loop_
_symmetry_equiv_pos_as_xyz
'x, y, z'
'-x, y+1/2, -z+1/2'
'-x, -y, -z'
'x, -y-1/2, z-1/2'

loop_
_atom_site_label
_atom_site_type_symbol
_atom_site_fract_x
_atom_site_fract_y
_atom_site_fract_z
_atom_site_U_iso_or_equiv
_atom_site_adp_type
_atom_site_occupancy
_atom_site_symmetry_multiplicity
_atom_site_calc_flag
_atom_site_refinement_flags
_atom_site_disorder_assembly
_atom_site_disorder_group
Pt1 Pt 0.393513(14) 0.123057(12) 0.280978(9) 0.02350(7) Uani 1 1 d . . .
P1 P 0.52794(10) 0.01744(8) 0.28071(7) 0.0239(2) Uani 1 1 d . . .
P2 P 0.21617(11) 0.05697(9) 0.17425(8) 0.0308(3) Uani 1 1 d . . .
C1 C 0.4762(4) -0.0405(3) 0.1810(3) 0.0287(10) Uani 1 1 d . . .
H1A H 0.4836 0.0016 0.1422 0.034 Uiso 1 1 calc R . .
H1B H 0.5362 -0.0904 0.1918 0.034 Uiso 1 1 calc R . .
C2 C 0.3400(4) -0.0782(4) 0.1360(3) 0.0321(11) Uani 1 1 d . . .
H2A H 0.3302 -0.1199 0.0913 0.039 Uiso 1 1 calc R . .
H2B H 0.3278 -0.1131 0.1770 0.039 Uiso 1 1 calc R . .
C3 C 0.2357(5) -0.0074(3) 0.0964(3) 0.0355(12) Uani 1 1 d . . .
H3A H 0.1537 -0.0369 0.0569 0.043 Uiso 1 1 calc R . .
H3B H 0.2564 0.0344 0.0633 0.043 Uiso 1 1 calc R . .
C4 C 0.2776(5) 0.2227(3) 0.2877(3) 0.0396(12) Uani 1 1 d . . .
H4A H 0.3294 0.2609 0.3368 0.048 Uiso 1 1 calc R . .
H4B H 0.2092 0.1948 0.2931 0.048 Uiso 1 1 calc R . .
H4C H 0.2401 0.2591 0.2363 0.048 Uiso 1 1 calc R . .
C5 C 0.5454(5) 0.1904(3) 0.3823(3) 0.0351(11) Uani 1 1 d . . .
H5A H 0.6267 0.1678 0.3904 0.042 Uiso 1 1 calc R . .
H5B H 0.5420 0.1802 0.4336 0.042 Uiso 1 1 calc R . .
H5C H 0.5387 0.2546 0.3701 0.042 Uiso 1 1 calc R . .
C6 C 0.6860(4) 0.0534(3) 0.3033(3) 0.0295(10) Uani 1 1 d . . .
C7 C 0.6945(5) 0.1386(4) 0.2743(3) 0.0408(13) Uani 1 1 d . . .
H7 H 0.6217 0.1766 0.2485 0.049 Uiso 1 1 calc R . .
C8 C 0.8104(6) 0.1671(5) 0.2836(4) 0.0566(18) Uani 1 1 d . . .
H8 H 0.8166 0.2245 0.2639 0.068 Uiso 1 1 calc R . .
C9 C 0.9145(7) 0.1127(6) 0.3211(5) 0.074(3) Uani 1 1 d . . .
H9 H 0.9931 0.1326 0.3274 0.088 Uiso 1 1 calc R . .
C10 C 0.9074(6) 0.0285(6) 0.3501(5) 0.072(2) Uani 1 1 d . . .
H10 H 0.9805 -0.0092 0.3760 0.086 Uiso 1 1 calc R . .
C11 C 0.7920(5) -0.0002(4) 0.3410(4) 0.0471(15) Uani 1 1 d . . .
H11 H 0.7868 -0.0576 0.3612 0.056 Uiso 1 1 calc R . .
C12 C 0.5638(4) -0.0715(4) 0.3575(3) 0.0307(11) Uani 1 1 d . . .
C13 C 0.5933(6) -0.0464(4) 0.4384(3) 0.0480(14) Uani 1 1 d . . .
H13 H 0.5921 0.0148 0.4517 0.058 Uiso 1 1 calc R . .
C14 C 0.6243(7) -0.1121(4) 0.4991(4) 0.0629(19) Uani 1 1 d . . .
H14 H 0.6489 -0.0950 0.5550 0.076 Uiso 1 1 calc R . .
C15 C 0.6202(7) -0.1999(4) 0.4804(4) 0.066(2) Uani 1 1 d . . .
H15 H 0.6411 -0.2436 0.5229 0.079 Uiso 1 1 calc R . .
C16 C 0.5864(6) -0.2259(4) 0.4016(4) 0.064(2) Uani 1 1 d . . .
H16 H 0.5814 -0.2876 0.3880 0.077 Uiso 1 1 calc R . .
C17 C 0.5587(5) -0.1608(4) 0.3398(3) 0.0440(14) Uani 1 1 d . . .
H17 H 0.5358 -0.1791 0.2845 0.053 Uiso 1 1 calc R . .
C18 C 0.0884(5) 0.1345(4) 0.1064(3) 0.0466(15) Uani 1 1 d . . .
C19 C -0.0247(5) 0.1426(4) 0.1037(5) 0.064(2) Uani 1 1 d . . .
H19 H -0.0454 0.1037 0.1357 0.076 Uiso 1 1 calc R . .
C20 C -0.1121(6) 0.2100(5) 0.0522(6) 0.088(3) Uani 1 1 d . . .
H20 H -0.1919 0.2154 0.0495 0.106 Uiso 1 1 calc R . .
C21 C -0.0837(8) 0.2664(6) 0.0069(5) 0.085(3) Uani 1 1 d . . .
H21 H -0.1430 0.3114 -0.0269 0.102 Uiso 1 1 calc R . .
C22 C 0.0289(9) 0.2590(6) 0.0097(5) 0.103(3) Uani 1 1 d . . .
H22 H 0.0496 0.2987 -0.0218 0.123 Uiso 1 1 calc R . .
C23 C 0.1135(7) 0.1933(5) 0.0586(4) 0.082(3) Uani 1 1 d . . .
H23 H 0.1922 0.1882 0.0597 0.098 Uiso 1 1 calc R . .
C24 C 0.1422(4) -0.0242(3) 0.2094(3) 0.0349(12) Uani 1 1 d . . .
C25 C 0.1979(5) -0.0431(4) 0.2944(4) 0.0509(16) Uani 1 1 d . . .
H25 H 0.2737 -0.0123 0.3334 0.061 Uiso 1 1 calc R . .
C26 C 0.1464(7) -0.1055(5) 0.3245(4) 0.065(2) Uani 1 1 d . . .
H26 H 0.1865 -0.1174 0.3832 0.078 Uiso 1 1 calc R . .
C27 C 0.0356(6) -0.1503(4) 0.2677(5) 0.0546(16) Uani 1 1 d . . .
H27 H -0.0020 -0.1921 0.2875 0.065 Uiso 1 1 calc R . .
C28 C -0.0192(5) -0.1344(4) 0.1838(5) 0.0549(18) Uani 1 1 d . . .
H28 H -0.0949 -0.1654 0.1452 0.066 Uiso 1 1 calc R . .
C29 C 0.0338(5) -0.0741(4) 0.1544(4) 0.0524(16) Uani 1 1 d . . .
H29 H -0.0039 -0.0660 0.0953 0.063 Uiso 1 1 calc R . .
C30 C 0.3047(7) 0.5184(6) 0.4033(5) 0.076(2) Uani 1 1 d U . .
H30A H 0.2900 0.5818 0.3998 0.092 Uiso 0.50 1 d PR . .
H30B H 0.2453 0.4888 0.4149 0.092 Uiso 0.50 1 d PR . .
H30C H 0.2931 0.4972 0.3507 0.092 Uiso 0.50 1 d PR . .
H30D H 0.2192 0.5251 0.3633 0.092 Uiso 0.50 1 d PR . .
C31 C 0.4315(11) 0.5022(9) 0.4681(7) 0.045(3) Uani 0.50 1 d PU . .
C32 C 0.4878(7) 0.4221(5) 0.4940(4) 0.0548(16) Uani 1 1 d U . .
H32B H 0.5279 0.3657 0.5107 0.066 Uiso 0.50 1 d PR . .
H32A H 0.4440 0.3698 0.4682 0.066 Uiso 0.50 1 d PR . .
C33 C 0.3626(10) 0.4368(8) 0.4325(7) 0.039(2) Uani 0.50 1 d PU . .
H33 H 0.3099 0.3853 0.4065 0.046 Uiso 0.50 1 d PR . .
C34 C 0.3912(15) 0.5945(11) 0.4446(10) 0.071(4) Uani 0.50 1 d PU . .
H34 H 0.3577 0.6536 0.4263 0.085 Uiso 0.50 1 d PR . .

loop_
_atom_site_aniso_label
_atom_site_aniso_U_11
_atom_site_aniso_U_22
_atom_site_aniso_U_33
_atom_site_aniso_U_23
_atom_site_aniso_U_13
_atom_site_aniso_U_12
Pt1 0.02673(11) 0.02246(11) 0.02007(10) -0.00067(7) 0.01102(7) 0.00142(7)
P1 0.0254(6) 0.0243(6) 0.0233(6) -0.0014(5) 0.0133(5) -0.0003(5)
P2 0.0257(6) 0.0353(7) 0.0244(6) -0.0062(5) 0.0075(5) 0.0038(5)
C1 0.030(2) 0.040(3) 0.019(2) -0.003(2) 0.0143(18) 0.000(2)
C2 0.030(2) 0.039(3) 0.024(2) -0.009(2) 0.0115(19) -0.001(2)
C3 0.038(3) 0.034(3) 0.025(2) -0.007(2) 0.009(2) 0.004(2)
C4 0.047(3) 0.032(3) 0.036(3) -0.009(2) 0.019(2) 0.002(2)
C5 0.043(3) 0.025(3) 0.031(3) -0.003(2) 0.013(2) -0.002(2)
C6 0.030(2) 0.033(3) 0.027(2) -0.010(2) 0.0157(19) -0.008(2)
C7 0.042(3) 0.048(4) 0.033(3) -0.002(2) 0.019(2) -0.010(3)
C8 0.067(4) 0.068(5) 0.049(3) -0.025(3) 0.040(3) -0.039(4)
C9 0.049(4) 0.113(8) 0.079(5) -0.053(5) 0.047(4) -0.047(4)
C10 0.031(3) 0.097(6) 0.086(5) -0.048(5) 0.030(3) -0.016(4)
C11 0.030(3) 0.048(4) 0.061(4) -0.009(3) 0.022(3) 0.001(2)
C12 0.028(2) 0.037(3) 0.025(2) 0.002(2) 0.0119(19) 0.001(2)
C13 0.077(4) 0.040(3) 0.033(3) 0.004(3) 0.032(3) 0.012(3)
C14 0.103(5) 0.049(4) 0.035(3) -0.002(3) 0.034(4) -0.003(4)
C15 0.101(5) 0.032(4) 0.046(4) 0.013(3) 0.023(4) 0.001(3)
C16 0.099(5) 0.021(3) 0.047(4) -0.004(3) 0.018(4) -0.009(3)
C17 0.065(4) 0.023(3) 0.031(3) 0.005(2) 0.015(3) -0.002(3)
C18 0.035(3) 0.048(4) 0.031(3) -0.014(3) -0.002(2) 0.017(2)
C19 0.038(3) 0.031(3) 0.096(5) -0.031(3) 0.015(3) 0.001(2)
C20 0.030(3) 0.052(5) 0.142(8) -0.049(5) 0.014(4) 0.002(3)
C21 0.067(5) 0.065(6) 0.061(5) -0.023(4) -0.013(4) 0.028(4)
C22 0.129(7) 0.103(7) 0.067(5) 0.037(5) 0.043(5) 0.080(6)
C23 0.098(5) 0.098(7) 0.057(4) 0.044(4) 0.046(4) 0.061(5)
C24 0.028(2) 0.033(3) 0.047(3) -0.019(2) 0.021(2) -0.007(2)
C25 0.046(3) 0.071(5) 0.047(3) -0.027(3) 0.032(3) -0.029(3)
C26 0.076(5) 0.081(5) 0.061(4) -0.027(4) 0.052(4) -0.037(4)
C27 0.048(3) 0.045(4) 0.087(5) -0.018(4) 0.046(4) -0.014(3)
C28 0.029(3) 0.026(3) 0.090(5) -0.002(3) 0.016(3) -0.004(2)
C29 0.033(3) 0.041(4) 0.059(4) -0.005(3) 0.006(3) 0.006(3)
C30 0.075(4) 0.107(5) 0.066(4) 0.009(4) 0.050(3) -0.005(4)
C31 0.052(5) 0.055(6) 0.035(5) 0.001(4) 0.028(4) -0.015(4)
C32 0.082(4) 0.055(4) 0.055(3) -0.008(3) 0.055(3) -0.012(3)
C33 0.054(5) 0.030(5) 0.047(5) 0.000(4) 0.037(4) -0.005(4)
C34 0.091(7) 0.065(7) 0.076(6) 0.006(5) 0.057(5) 0.009(5)

loop_
_geom_bond_atom_site_label_1
_geom_bond_atom_site_label_2
_geom_bond_distance
_geom_bond_site_symmetry_2
_geom_bond_publ_flag
Pt1 C4 2.097(5) . ?
Pt1 C5 2.098(4) . ?
Pt1 P1 2.2741(12) . ?
Pt1 P2 2.2754(12) . ?
P1 C12 1.826(5) . ?
P1 C6 1.828(4) . ?
P1 C1 1.830(4) . ?
P2 C24 1.815(5) . ?
P2 C18 1.829(5) . ?
P2 C3 1.841(5) . ?
C1 C2 1.534(6) . ?
C1 H1A 0.9900 . ?
C1 H1B 0.9900 . ?
C2 C3 1.523(6) . ?
C2 H2A 0.9900 . ?
C2 H2B 0.9900 . ?
C3 H3A 0.9900 . ?
C3 H3B 0.9900 . ?
C4 H4A 0.9800 . ?
C4 H4B 0.9800 . ?
C4 H4C 0.9800 . ?
C5 H5A 0.9800 . ?
C5 H5B 0.9800 . ?
C5 H5C 0.9800 . ?
C6 C11 1.369(7) . ?
C6 C7 1.406(7) . ?
C7 C8 1.397(7) . ?
C7 H7 0.9500 . ?
C8 C9 1.360(10) . ?
C8 H8 0.9500 . ?
C9 C10 1.389(10) . ?
C9 H9 0.9500 . ?
C10 C11 1.392(8) . ?
C10 H10 0.9500 . ?
C11 H11 0.9500 . ?
C12 C17 1.368(7) . ?
C12 C13 1.395(7) . ?
C13 C14 1.391(8) . ?
C13 H13 0.9500 . ?
C14 C15 1.352(8) . ?
C14 H14 0.9500 . ?
C15 C16 1.350(8) . ?
C15 H15 0.9500 . ?
C16 C17 1.402(7) . ?
C16 H16 0.9500 . ?
C17 H17 0.9500 . ?
C18 C19 1.355(8) . ?
C18 C23 1.384(9) . ?
C19 C20 1.421(10) . ?
C19 H19 0.9500 . ?
C20 C21 1.349(13) . ?
C20 H20 0.9500 . ?
C21 C22 1.347(12) . ?
C21 H21 0.9500 . ?
C22 C23 1.375(9) . ?
C22 H22 0.9500 . ?
C23 H23 0.9500 . ?
C24 C25 1.383(7) . ?
C24 C29 1.400(7) . ?
C25 C26 1.387(8) . ?
C25 H25 0.9500 . ?
C26 C27 1.387(8) . ?
C26 H26 0.9500 . ?
C27 C28 1.357(9) . ?
C27 H27 0.9500 . ?
C28 C29 1.370(9) . ?
C28 H28 0.9500 . ?
C29 H29 0.9500 . ?
C30 C34 1.472(17) . ?
C30 H30A 0.9600 . ?
C30 H30B 0.9599 . ?
C30 H30C 0.9599 . ?
C30 H30D 0.9235 . ?
C31 C32 1.426(13) 3_666 ?
C31 C31 1.47(2) 3_666 ?
C32 C34 1.346(16) 3_666 ?
C32 C31 1.426(13) 3_666 ?
C32 H32B 0.9440 . ?
C32 H32A 0.9301 . ?
C33 H33 0.9600 . ?
C34 C32 1.346(16) 3_666 ?
C34 H30A 1.0948 . ?
C34 H34 0.9600 . ?
